data_7219854
loop_
_publ_author_name
'Calahorro, Antonio J.'
'San Sebasti\'an, Eider'
'Salinas-Castillo, Alfonso'
'Seco, Jose M.'
'Mendicute-Fierro, Claudio'
'Fern\'andez, Bel\'en'
'Rodr\'iguez-Di\'eguez, Antonio'

_publ_section_title
;
 Effect of \p--\p stacking interactions on the emission properties of
 cadmium metal--organic frameworks based on
 1,4-bis(4-pyridyl)-2,3-diaza-1,3-butadiene
;
_journal_issue 19
_journal_name_full CrystEngComm
_journal_page_first 3659
_journal_paper_doi 10.1039/C5CE00010F
_journal_volume 17
_journal_year 2015
_chemical_formula_sum 'C18 H22 Cd N4 O6'
_chemical_formula_weight 502.80
_chemical_name_systematic
;
 ?
;
_space_group_IT_number 9
_symmetry_cell_setting monoclinic
_symmetry_space_group_name_Hall 'C -2yc'
_symmetry_space_group_name_H-M 'C 1 c 1'
_atom_sites_solution_hydrogens geom
_atom_sites_solution_primary direct
_atom_sites_solution_secondary difmap
_audit_creation_method SHELXL-97
_audit_update_record
;
2015-03-01 deposited with the CCDC.
2015-03-10 downloaded from the CCDC.
;
_cell_angle_alpha 90.00
_cell_angle_beta 120.505(7)
_cell_angle_gamma 90.00
_cell_formula_units_Z 4
_cell_length_a 16.991(8)
_cell_length_b 15.726(7)
_cell_length_c 9.212(9)
_cell_measurement_reflns_used 3062
_cell_measurement_temperature 100(2)
_cell_measurement_theta_max 26.80
_cell_measurement_theta_min 3.64
_cell_volume 2121(2)
_computing_cell_refinement 'Bruker Apex II'
_computing_data_collection 'Bruker ApexII'
_computing_data_reduction 'Bruker Apex II'
_computing_molecular_graphics 'Bruker SHELXTL'
_computing_publication_material 'SHELXL-97 (Sheldrick, 1997)'
_computing_structure_refinement 'SHELXL-97 (Sheldrick, 1997)'
_computing_structure_solution 'SHELXL-97 (Sheldrick, 1990)'
_diffrn_ambient_temperature 100(2)
_diffrn_measured_fraction_theta_full 0.994
_diffrn_measured_fraction_theta_max 0.993
_diffrn_measurement_device_type 'Bruker D8 Venture'
_diffrn_measurement_method 'Phi and Omega Scans'
_diffrn_radiation_monochromator graphite
_diffrn_radiation_source 'fine-focus sealed tube'
_diffrn_radiation_type MoK\a
_diffrn_radiation_wavelength 0.71069
_diffrn_reflns_av_R_equivalents 0.0533
_diffrn_reflns_av_sigmaI/netI 0.0690
_diffrn_reflns_limit_h_max 21
_diffrn_reflns_limit_h_min -21
_diffrn_reflns_limit_k_max 20
_diffrn_reflns_limit_k_min -19
_diffrn_reflns_limit_l_max 11
_diffrn_reflns_limit_l_min -11
_diffrn_reflns_number 8740
_diffrn_reflns_theta_full 25.00
_diffrn_reflns_theta_max 26.89
_diffrn_reflns_theta_min 2.56
_exptl_absorpt_coefficient_mu 1.070
_exptl_absorpt_correction_T_max 0.745
_exptl_absorpt_correction_T_min 0.644
_exptl_absorpt_correction_type empirical
_exptl_absorpt_process_details 'Bruker SADABS (Bruker, 1999)'
_exptl_crystal_colour yellow
_exptl_crystal_density_diffrn 1.575
_exptl_crystal_density_method 'not measured'
_exptl_crystal_description prismatic
_exptl_crystal_F_000 1016
_exptl_crystal_size_max 0.28
_exptl_crystal_size_mid 0.22
_exptl_crystal_size_min 0.20
_refine_diff_density_max 1.159
_refine_diff_density_min -0.546
_refine_diff_density_rms 0.128
_refine_ls_abs_structure_details 'Flack H D (1983), Acta Cryst. A39, 876-881'
_refine_ls_abs_structure_Flack 0.45(6)
_refine_ls_extinction_method none
_refine_ls_goodness_of_fit_ref 1.067
_refine_ls_hydrogen_treatment mixed
_refine_ls_matrix_type full
_refine_ls_number_parameters 181
_refine_ls_number_reflns 4335
_refine_ls_number_restraints 7
_refine_ls_restrained_S_all 1.068
_refine_ls_R_factor_all 0.0740
_refine_ls_R_factor_gt 0.0473
_refine_ls_shift/su_max 0.000
_refine_ls_shift/su_mean 0.000
_refine_ls_structure_factor_coef Fsqd
_refine_ls_weighting_details 'calc w=1/[\s^2^(Fo^2^)+(0.0512P)^2^+6.4241P] where P=(Fo^2^+2Fc^2^)/3'
_refine_ls_weighting_scheme calc
_refine_ls_wR_factor_gt 0.1041
_refine_ls_wR_factor_ref 0.1167
_reflns_number_gt 3362
_reflns_number_total 4335
_reflns_threshold_expression >2sigma(I)
_cod_data_source_file c5ce00010f2.cif
_cod_data_source_block mo_acr2142_0m
_cod_depositor_comments
;
The following automatic conversions were performed:

'_symmetry_cell_setting' value 'Monoclinic' changed to 'monoclinic'
according to
/usr/data/users/saulius/crontab/automatic-downloads/rss-feeds/RSC/lib/dictionaries/cif_core.dic
dictionary named 'cif_core.dic' version 2.4.2 from 2011-04-26.

'_exptl_absorpt_correction_type' value 'Empirical' changed to
'empirical' according to
/usr/data/users/saulius/crontab/automatic-downloads/rss-feeds/RSC/lib/dictionaries/cif_core.dic
dictionary named 'cif_core.dic' version 2.4.2 from 2011-04-26.

Automatic conversion script
Id: cif_fix_values 3105 2015-03-04 15:46:00Z robertas 

 Adding full bibliography for 7219850--7219856.cif.
;
_cod_original_cell_volume 2121(3)
_cod_original_sg_symbol_H-M Cc
_cod_database_code 7219854

loop_
_symmetry_equiv_pos_as_xyz
'x, y, z'
'x, -y, z+1/2'
'x+1/2, y+1/2, z'
'x+1/2, -y+1/2, z+1/2'

loop_
_atom_site_label
_atom_site_type_symbol
_atom_site_fract_x
_atom_site_fract_y
_atom_site_fract_z
_atom_site_U_iso_or_equiv
_atom_site_adp_type
_atom_site_occupancy
_atom_site_symmetry_multiplicity
_atom_site_calc_flag
_atom_site_refinement_flags
Cd1 Cd 0.45935(15) 0.12502(2) 0.7700(2) 0.02238(13) Uani 1 1 d .
N1A N 0.3093(3) 0.1076(4) 0.5522(6) 0.019(2) Uiso 1 1 d G
C1A C 0.2898(3) 0.0570(4) 0.4142(7) 0.034(3) Uiso 1 1 d G
H1A H 0.3371 0.0331 0.4049 0.041 Uiso 1 1 calc R
C2A C 0.1996(4) 0.0422(4) 0.2900(6) 0.030(3) Uiso 1 1 d G
H2A H 0.1866 0.0084 0.1976 0.036 Uiso 1 1 calc R
C3A C 0.1289(3) 0.0780(5) 0.3038(9) 0.027(3) Uani 1 1 d G
C4A C 0.1484(4) 0.1285(5) 0.4419(11) 0.038(5) Uani 1 1 d G
H4A H 0.1010 0.1525 0.4511 0.046 Uiso 1 1 calc R
C5A C 0.2386(5) 0.1434(5) 0.5660(8) 0.021(3) Uiso 1 1 d G
H5A H 0.2516 0.1772 0.6584 0.026 Uiso 1 1 calc R
C1B C 0.5096(10) 0.1931(13) 0.5480(17) 0.055(4) Uani 1 1 d D
C2B C 0.5571(11) 0.2581(8) 0.4830(15) 0.087(5) Uani 1 1 d D
H2B1 H 0.5270 0.3130 0.4596 0.104 Uiso 1 1 calc R
H2B2 H 0.6208 0.2656 0.5683 0.104 Uiso 1 1 calc R
C3B C 0.5492(9) 0.2213(7) 0.3220(11) 0.064(4) Uani 1 1 d .
H3B H 0.5678 0.1614 0.3392 0.077 Uiso 1 1 calc R
C4B C 0.4482(8) 0.2294(6) 0.1793(12) 0.054(3) Uani 1 1 d D
H4B1 H 0.4293 0.2883 0.1710 0.065 Uiso 1 1 calc R
H4B2 H 0.4103 0.1956 0.2083 0.065 Uiso 1 1 calc R
C5B C 0.4316(11) 0.1991(13) 0.001(2) 0.076(6) Uani 1 1 d D
C6A C 0.0333(10) 0.0635(9) 0.1710(17) 0.037(4) Uiso 1 1 d .
H6A H -0.0118 0.0988 0.1670 0.044 Uiso 1 1 calc R
C7A C -0.1093(8) -0.0635(8) -0.1425(13) 0.021(3) Uiso 1 1 d .
H7A H -0.0655 -0.1036 -0.1275 0.025 Uiso 1 1 calc R
C8A C 0.6348(6) 0.0483(5) 1.0963(10) 0.028(2) Uiso 1 1 d .
H8A H 0.5871 0.0190 1.0958 0.033 Uiso 1 1 calc R
C9A C 0.7244(6) 0.0318(6) 1.2241(10) 0.029(2) Uiso 1 1 d .
H9A H 0.7357 -0.0092 1.3050 0.035 Uiso 1 1 calc R
C10A C -0.2043(6) -0.0760(7) -0.2694(12) 0.026(3) Uiso 1 1 d .
C11A C -0.2272(5) -0.1346(6) -0.3975(11) 0.018(3) Uiso 1 1 d .
H11A H -0.1824 -0.1657 -0.4036 0.022 Uiso 1 1 calc R
C12A C 0.6823(7) 0.1451(6) 0.9856(12) 0.027(4) Uiso 1 1 d .
H12A H 0.6681 0.1867 0.9043 0.032 Uiso 1 1 calc R
C31B C 0.6152(11) 0.2763(12) 0.2767(16) 0.114(7) Uani 1 1 d .
H31A H 0.5948 0.3347 0.2501 0.171 Uiso 1 1 d R
H31B H 0.6139 0.2508 0.1789 0.171 Uiso 1 1 d R
H31C H 0.6789 0.2766 0.3698 0.171 Uiso 1 1 d R
N2A N 0.0100(6) 0.0056(5) 0.0630(10) 0.029(2) Uiso 1 1 d .
N3A N -0.0862(6) 0.0045(5) -0.0504(10) 0.026(2) Uiso 1 1 d .
N4A N 0.6161(5) 0.1042(6) 0.9764(9) 0.031(3) Uiso 1 1 d .
O1B O 0.4985(8) 0.2382(8) 0.6572(13) 0.048(3) Uani 1 1 d D
O1W O 0.4653(10) -0.0213(3) 0.7670(18) 0.0358(15) Uani 1 1 d D
H11W H 0.4228 -0.0183 0.7854 0.043 Uiso 1 1 d RD
H12W H 0.4443 -0.0456 0.6704 0.043 Uiso 1 1 d RD
O2B O 0.4943(15) 0.1149(9) 0.537(2) 0.065(6) Uani 1 1 d D
O2W O 0.295(7) -0.276(5) 0.673(15) 1.01(10) Uani 1 1 d .
O3B O 0.4307(8) 0.2393(6) -0.1005(13) 0.049(3) Uani 1 1 d D
O4B O 0.4294(13) 0.1178(8) 0.0087(16) 0.050(5) Uani 1 1 d D

loop_
_atom_site_aniso_label
_atom_site_aniso_U_11
_atom_site_aniso_U_22
_atom_site_aniso_U_33
_atom_site_aniso_U_23
_atom_site_aniso_U_13
_atom_site_aniso_U_12
Cd1 0.01740(19) 0.01825(19) 0.01813(19) 0.0004(6) -0.00076(14) -0.0004(7)
C3A 0.016(4) 0.019(5) 0.025(5) -0.006(3) -0.005(3) -0.005(3)
C4A 0.028(6) 0.027(6) 0.043(7) -0.001(4) 0.006(4) 0.001(4)
C1B 0.081(9) 0.063(11) 0.040(7) 0.018(7) 0.045(7) 0.030(8)
C2B 0.156(13) 0.066(8) 0.061(7) -0.029(6) 0.072(9) -0.068(9)
C3B 0.114(10) 0.051(6) 0.022(4) -0.017(4) 0.031(6) -0.044(6)
C4B 0.088(8) 0.026(5) 0.046(6) -0.001(4) 0.033(6) 0.000(5)
C5B 0.135(15) 0.045(10) 0.086(11) -0.055(9) 0.083(11) -0.054(10)
C31B 0.134(13) 0.179(16) 0.061(8) -0.077(9) 0.073(9) -0.113(13)
O1B 0.059(6) 0.054(7) 0.022(4) 0.012(4) 0.015(4) -0.010(5)
O1W 0.045(3) 0.022(2) 0.033(2) -0.004(5) 0.014(2) -0.006(5)
O2B 0.110(15) 0.035(10) 0.052(10) 0.016(6) 0.043(10) 0.027(8)
O2W 0.86(12) 0.44(8) 1.9(3) -0.29(13) 0.80(16) 0.14(9)
O3B 0.092(8) 0.011(5) 0.042(5) 0.006(4) 0.033(6) 0.004(5)
O4B 0.083(11) 0.050(11) 0.017(6) -0.008(5) 0.025(7) -0.028(7)

loop_
_atom_type_symbol
_atom_type_description
_atom_type_scat_dispersion_real
_atom_type_scat_dispersion_imag
_atom_type_scat_source
C C 0.0033 0.0016 'International Tables Vol C Tables 4.2.6.8 and 6.1.1.4'
Cd Cd -0.8075 1.2024 'International Tables Vol C Tables 4.2.6.8 and 6.1.1.4'
N N 0.0061 0.0033 'International Tables Vol C Tables 4.2.6.8 and 6.1.1.4'
O O 0.0106 0.0060 'International Tables Vol C Tables 4.2.6.8 and 6.1.1.4'
H H 0.0000 0.0000 'International Tables Vol C Tables 4.2.6.8 and 6.1.1.4'

loop_
_geom_angle_atom_site_label_1
_geom_angle_atom_site_label_2
_geom_angle_atom_site_label_3
_geom_angle
_geom_angle_site_symmetry_1
_geom_angle_site_symmetry_3
O1W Cd1 N1A 84.7(4) . .
O1W Cd1 O1B 137.3(5) . .
N1A Cd1 O1B 98.1(3) . .
O1W Cd1 O3B 142.6(4) . 1_556
N1A Cd1 O3B 96.3(3) . 1_556
O1B Cd1 O3B 79.7(2) . 1_556
O1W Cd1 N4A 80.5(4) . .
N1A Cd1 N4A 164.65(18) . .
O1B Cd1 N4A 90.2(4) . .
O3B Cd1 N4A 97.8(4) 1_556 .
O1W Cd1 O2B 84.0(5) . .
N1A Cd1 O2B 83.4(5) . .
O1B Cd1 O2B 54.5(4) . .
O3B Cd1 O2B 133.3(4) 1_556 .
N4A Cd1 O2B 91.1(5) . .
O1W Cd1 O4B 89.7(5) . 1_556
N1A Cd1 O4B 97.5(5) . 1_556
O1B Cd1 O4B 131.4(4) . 1_556
O3B Cd1 O4B 53.1(4) 1_556 1_556
N4A Cd1 O4B 86.3(5) . 1_556
O2B Cd1 O4B 173.5(3) . 1_556
O1W Cd1 C5B 118.2(6) . 1_556
N1A Cd1 C5B 100.3(4) . 1_556
O1B Cd1 C5B 103.2(5) . 1_556
O3B Cd1 C5B 24.8(5) 1_556 1_556
N4A Cd1 C5B 90.1(5) . 1_556
O2B Cd1 C5B 157.7(5) . 1_556
O4B Cd1 C5B 28.5(5) 1_556 1_556
C1A N1A C5A 120.0 . .
C1A N1A Cd1 120.3(3) . .
C5A N1A Cd1 119.6(3) . .
C2A C1A N1A 120.0 . .
C2A C1A H1A 120.0 . .
N1A C1A H1A 120.0 . .
C1A C2A C3A 120.0 . .
C1A C2A H2A 120.0 . .
C3A C2A H2A 120.0 . .
C4A C3A C2A 120.0 . .
C4A C3A C6A 119.9(8) . .
C2A C3A C6A 120.1(8) . .
C3A C4A C5A 120.0 . .
C3A C4A H4A 120.0 . .
C5A C4A H4A 120.0 . .
C4A C5A N1A 120.0 . .
C4A C5A H5A 120.0 . .
N1A C5A H5A 120.0 . .
O2B C1B O1B 119.1(15) . .
O2B C1B C2B 136.3(15) . .
O1B C1B C2B 103.7(15) . .
C3B C2B C1B 108.0(9) . .
C3B C2B H2B1 110.1 . .
C1B C2B H2B1 110.1 . .
C3B C2B H2B2 110.1 . .
C1B C2B H2B2 110.1 . .
H2B1 C2B H2B2 108.4 . .
C2B C3B C4B 107.8(11) . .
C2B C3B C31B 108.3(7) . .
C4B C3B C31B 110.4(9) . .
C2B C3B H3B 110.1 . .
C4B C3B H3B 110.1 . .
C31B C3B H3B 110.1 . .
C3B C4B C5B 113.0(10) . .
C3B C4B H4B1 109.0 . .
C5B C4B H4B1 109.0 . .
C3B C4B H4B2 109.0 . .
C5B C4B H4B2 109.0 . .
H4B1 C4B H4B2 107.8 . .
O3B C5B O4B 128.4(15) . .
O3B C5B C4B 127.7(16) . .
O4B C5B C4B 103.5(15) . .
O3B C5B Cd1 61.0(9) . 1_554
O4B C5B Cd1 68.4(8) . 1_554
C4B C5B Cd1 160.5(11) . 1_554
N2A C6A C3A 122.7(12) . .
N2A C6A H6A 118.7 . .
C3A C6A H6A 118.7 . .
N3A C7A C10A 118.9(11) . .
N3A C7A H7A 120.5 . .
C10A C7A H7A 120.5 . .
N4A C8A C9A 121.7(7) . .
N4A C8A H8A 119.1 . .
C9A C8A H8A 119.1 . .
C10A C9A C8A 120.3(7) 2_656 .
C10A C9A H9A 119.9 2_656 .
C8A C9A H9A 119.9 . .
C9A C10A C11A 116.0(7) 2_453 .
C9A C10A C7A 124.4(9) 2_453 .
C11A C10A C7A 119.5(9) . .
C12A C11A C10A 117.9(7) 2_453 .
C12A C11A H11A 121.1 2_453 .
C10A C11A H11A 121.1 . .
N4A C12A C11A 126.8(7) . 2_656
N4A C12A H12A 116.6 . .
C11A C12A H12A 116.6 2_656 .
C3B C31B H31A 111.3 . .
C3B C31B H31B 108.7 . .
H31A C31B H31B 108.6 . .
C3B C31B H31C 112.1 . .
H31A C31B H31C 108.1 . .
H31B C31B H31C 107.9 . .
C6A N2A N3A 111.8(8) . .
C7A N3A N2A 110.1(7) . .
C12A N4A C8A 117.2(7) . .
C12A N4A Cd1 125.5(6) . .
C8A N4A Cd1 117.2(6) . .
C1B O1B Cd1 96.6(10) . .
Cd1 O1W H11W 83.9 . .
Cd1 O1W H12W 117.2 . .
H11W O1W H12W 106.9 . .
C1B O2B Cd1 89.8(10) . .
C5B O3B Cd1 94.2(10) . 1_554
C5B O4B Cd1 83.1(9) . 1_554

loop_
_geom_bond_atom_site_label_1
_geom_bond_atom_site_label_2
_geom_bond_distance
_geom_bond_site_symmetry_2
Cd1 O1W 2.303(4) .
Cd1 N1A 2.325(5) .
Cd1 O1B 2.322(11) .
Cd1 O3B 2.341(10) 1_556
Cd1 N4A 2.383(8) .
Cd1 O2B 2.507(16) .
Cd1 O4B 2.498(13) 1_556
Cd1 C5B 2.668(15) 1_556
N1A C1A 1.3900 .
N1A C5A 1.3900 .
C1A C2A 1.3900 .
C1A H1A 0.9300 .
C2A C3A 1.3900 .
C2A H2A 0.9300 .
C3A C4A 1.3900 .
C3A C6A 1.473(16) .
C4A C5A 1.3900 .
C4A H4A 0.9300 .
C5A H5A 0.9300 .
C1B O2B 1.25(2) .
C1B O1B 1.320(19) .
C1B C2B 1.59(2) .
C2B C3B 1.533(14) .
C2B H2B1 0.9700 .
C2B H2B2 0.9700 .
C3B C4B 1.548(16) .
C3B C31B 1.630(15) .
C3B H3B 0.9800 .
C4B C5B 1.594(18) .
C4B H4B1 0.9700 .
C4B H4B2 0.9700 .
C5B O3B 1.12(2) .
C5B O4B 1.28(2) .
C5B Cd1 2.668(15) 1_554
C6A N2A 1.256(16) .
C6A H6A 0.9300 .
C7A N3A 1.295(14) .
C7A C10A 1.448(15) .
C7A H7A 0.9300 .
C8A N4A 1.318(10) .
C8A C9A 1.396(10) .
C8A H8A 0.9300 .
C9A C10A 1.371(11) 2_656
C9A H9A 0.9300 .
C10A C9A 1.371(11) 2_453
C10A C11A 1.388(10) .
C11A C12A 1.367(10) 2_453
C11A H11A 0.9300 .
C12A N4A 1.261(10) .
C12A C11A 1.367(10) 2_656
C12A H12A 0.9300 .
C31B H31A 0.9681 .
C31B H31B 0.9760 .
C31B H31C 0.9818 .
N2A N3A 1.426(6) .
O1W H11W 0.8215 .
O1W H12W 0.8618 .
O3B Cd1 2.341(10) 1_554
O4B Cd1 2.498(12) 1_554
